data_1557492
loop_
_publ_author_name
'Ptak, Maciej'
'Svane, Katrine L.'
'Collings, Ines E.'
'Paraguassu, Waldeci'

_publ_section_title
;
 Effect of Alkali and Trivalent Metal Ions on the High-Pressure Phase
 Transition of [C2H5NH3]MI0.5MIII0.5(HCOO)3 (MI = Na, K and MIII = Cr, Al)
 Heterometallic Perovskites
;
_journal_name_full 'The Journal of Physical Chemistry C'
_journal_paper_doi 10.1021/acs.jpcc.0c00372
_journal_year 2020
_chemical_formula_moiety 'C6 H6 Cr K O12, 2(C2 H8 N)'
_chemical_formula_sum 'C10 H22 Cr K N2 O12'
_chemical_formula_weight 453.39
_space_group_crystal_system monoclinic
_space_group_IT_number 14
_space_group_name_Hall '-P 2yn'
_space_group_name_H-M_alt 'P 1 21/n 1'
_atom_sites_solution_hydrogens geom
_audit_creation_method SHELXL-2016/6
_cell_angle_alpha 90
_cell_angle_beta 90.240(5)
_cell_angle_gamma 90
_cell_formula_units_Z 2
_cell_length_a 7.9900(5)
_cell_length_b 9.7226(6)
_cell_length_c 12.2765(5)
_cell_measurement_reflns_used 508
_cell_measurement_temperature 293(2)
_cell_measurement_theta_max 16.4950
_cell_measurement_theta_min 1.7600
_cell_volume 953.67(9)
_computing_cell_refinement 'CrysAlisPro (Agilent Technologies, 2013)'
_computing_data_reduction 'CrysAlisPro (Agilent Technologies, 2013)'
_computing_molecular_graphics 'SHELXLE-2011 (Huebschle, 2011)'
_computing_structure_refinement 'SHELXL-2016/6 (Sheldrick, 2016)'
_computing_structure_solution 'SHELXT 2014/5 (Sheldrick, 2014)'
_diffrn_ambient_pressure '0.60 GPa'
_diffrn_ambient_temperature 293(2)
_diffrn_detector_area_resol_mean 7
_diffrn_measured_fraction_theta_full 0.578
_diffrn_measured_fraction_theta_max 0.338
_diffrn_measurement_device_type 'ID15B beamline, ESRF'
_diffrn_measurement_method 'omega scans'
_diffrn_radiation_type synchrotron
_diffrn_radiation_wavelength 0.41115
_diffrn_reflns_av_R_equivalents 0.0262
_diffrn_reflns_av_unetI/netI 0.0416
_diffrn_reflns_Laue_measured_fraction_full 0.578
_diffrn_reflns_Laue_measured_fraction_max 0.338
_diffrn_reflns_limit_h_max 12
_diffrn_reflns_limit_h_min -10
_diffrn_reflns_limit_k_max 12
_diffrn_reflns_limit_k_min -15
_diffrn_reflns_limit_l_max 21
_diffrn_reflns_limit_l_min -21
_diffrn_reflns_number 3493
_diffrn_reflns_point_group_measured_fraction_full 0.578
_diffrn_reflns_point_group_measured_fraction_max 0.338
_diffrn_reflns_theta_full 14.282
_diffrn_reflns_theta_max 21.986
_diffrn_reflns_theta_min 1.756
_diffrn_source synchrotron
_exptl_absorpt_coefficient_mu 0.201
_exptl_absorpt_correction_T_max 1.00000
_exptl_absorpt_correction_T_min 0.95286
_exptl_absorpt_correction_type multi-scan
_exptl_absorpt_process_details
;
CrysAlisPro 1.171.39.46 (Rigaku Oxford Diffraction, 2018)
Empirical absorption correction using spherical harmonics,
 implemented in SCALE3 ABSPACK scaling algorithm.
;
_exptl_crystal_colour 'dark blue'
_exptl_crystal_density_diffrn 1.579
_exptl_crystal_description block
_exptl_crystal_F_000 470
_exptl_crystal_size_max 0.050
_exptl_crystal_size_mid 0.050
_exptl_crystal_size_min 0.050
_refine_diff_density_max 0.345
_refine_diff_density_min -0.684
_refine_diff_density_rms 0.068
_refine_ls_extinction_method none
_refine_ls_goodness_of_fit_ref 1.128
_refine_ls_hydrogen_treatment constr
_refine_ls_matrix_type full
_refine_ls_number_parameters 123
_refine_ls_number_reflns 2035
_refine_ls_number_restraints 12
_refine_ls_restrained_S_all 1.126
_refine_ls_R_factor_all 0.0897
_refine_ls_R_factor_gt 0.0609
_refine_ls_shift/su_max 0.110
_refine_ls_shift/su_mean 0.021
_refine_ls_structure_factor_coef Fsqd
_refine_ls_weighting_details 'w=1/[\s^2^(Fo^2^)+(0.0902P)^2^+0.3452P] where P=(Fo^2^+2Fc^2^)/3'
_refine_ls_weighting_scheme calc
_refine_ls_wR_factor_gt 0.1701
_refine_ls_wR_factor_ref 0.2129
_reflns_Friedel_coverage 0.000
_reflns_number_gt 1144
_reflns_number_total 2038
_reflns_threshold_expression 'I > 2\s(I)'
_cod_data_source_file jp0c00372_si_002.cif
_cod_data_source_block EtaKCrF_c6_p02
_cod_original_cell_volume 953.67(10)
_cod_original_sg_symbol_H-M 'P 21/n'
_cod_database_code 1557492
_shelx_shelxl_version_number 2016/6
_shelx_space_group_comment
;
The symmetry employed for this shelxl refinement is uniquely defined
by the following loop, which should always be used as a source of
symmetry information in preference to the above space-group names.
They are only intended as comments.
;

loop_
_space_group_symop_operation_xyz
'x, y, z'
'-x+1/2, y+1/2, -z+1/2'
'-x, -y, -z'
'x-1/2, -y-1/2, z-1/2'

loop_
_atom_site_label
_atom_site_type_symbol
_atom_site_fract_x
_atom_site_fract_y
_atom_site_fract_z
_atom_site_U_iso_or_equiv
_atom_site_adp_type
_atom_site_occupancy
_atom_site_site_symmetry_order
_atom_site_calc_flag
_atom_site_refinement_flags_posn
_atom_site_refinement_flags_adp
_atom_site_refinement_flags_occupancy
_atom_site_disorder_assembly
_atom_site_disorder_group
Cr1 Cr 0.500000 0.500000 0.500000 0.0392(3) Uani 1 2 d S . P . .
K1 K 0.500000 0.500000 1.000000 0.0438(3) Uani 1 2 d S . P . .
C1 C 0.7795(6) 0.3079(5) 0.4758(3) 0.0589(11) Uani 1 1 d . U . . .
H1 H 0.744055 0.271586 0.541914 0.071 Uiso 1 1 calc R U . . .
C2 C 0.2929(6) 0.2597(5) 0.5425(3) 0.0595(11) Uani 1 1 d . U . . .
H2 H 0.220761 0.296583 0.490488 0.071 Uiso 1 1 calc R U . . .
C3 C 0.5803(6) 0.5223(5) 0.7314(3) 0.0596(11) Uani 1 1 d . U . . .
H3 H 0.474458 0.485008 0.741992 0.071 Uiso 1 1 calc R U . . .
O1 O 0.6983(4) 0.4095(3) 0.4377(2) 0.0528(7) Uani 1 1 d . U . . .
O2 O 0.9010(4) 0.2538(4) 0.4325(3) 0.0699(10) Uani 1 1 d . U . . .
O3 O 0.4247(4) 0.3251(3) 0.5645(2) 0.0513(7) Uani 1 1 d . U . . .
O4 O 0.2533(5) 0.1502(4) 0.5852(3) 0.0816(11) Uani 1 1 d . U . . .
O5 O 0.6299(4) 0.5357(3) 0.63370(19) 0.0522(7) Uani 1 1 d . U . . .
O6 O 0.6595(5) 0.5542(5) 0.8118(2) 0.0771(11) Uani 1 1 d . U . . .
N1 N 1.0028(5) 0.4015(5) 0.2474(3) 0.0602(10) Uani 1 1 d . U . . .
H1A H 0.987082 0.350521 0.306709 0.090 Uiso 1 1 calc R U . . .
H1B H 1.109735 0.396950 0.227728 0.090 Uiso 1 1 calc R U . . .
H1C H 0.938453 0.370088 0.193556 0.090 Uiso 1 1 calc R U . . .
C4 C 0.9575(9) 0.5481(7) 0.2715(7) 0.094(2) Uani 1 1 d . U . . .
H4A H 0.838800 0.553929 0.286943 0.113 Uiso 1 1 calc R U . . .
H4B H 1.018180 0.578663 0.335654 0.113 Uiso 1 1 calc R U . . .
C5 C 0.9946(14) 0.6325(13) 0.1859(12) 0.160(5) Uani 1 1 d . U . . .
H5A H 0.934226 0.602774 0.122417 0.241 Uiso 1 1 calc R U . . .
H5B H 1.112648 0.628924 0.171825 0.241 Uiso 1 1 calc R U . . .
H5C H 0.963126 0.725158 0.203481 0.241 Uiso 1 1 calc R U . . .

loop_
_atom_site_aniso_label
_atom_site_aniso_U_11
_atom_site_aniso_U_22
_atom_site_aniso_U_33
_atom_site_aniso_U_23
_atom_site_aniso_U_13
_atom_site_aniso_U_12
Cr1 0.0321(6) 0.0519(6) 0.0336(3) 0.0019(2) -0.0001(4) -0.0007(2)
K1 0.0418(8) 0.0518(8) 0.0380(5) 0.0012(3) 0.0031(5) 0.0031(3)
C1 0.048(3) 0.069(3) 0.060(2) 0.0102(19) 0.003(2) 0.0071(17)
C2 0.051(3) 0.070(3) 0.0571(19) 0.0099(18) -0.005(2) -0.0114(17)
C3 0.040(3) 0.101(4) 0.0370(15) 0.0025(16) -0.0023(19) -0.0064(18)
O1 0.045(2) 0.065(2) 0.0490(12) 0.0021(11) 0.0050(14) 0.0055(10)
O2 0.055(2) 0.074(3) 0.0809(19) 0.0158(16) 0.015(2) 0.0177(13)
O3 0.0426(19) 0.059(2) 0.0520(12) 0.0061(11) -0.0026(13) -0.0071(9)
O4 0.077(3) 0.081(3) 0.086(2) 0.0235(18) -0.014(2) -0.0348(18)
O5 0.0417(19) 0.076(2) 0.0383(10) 0.0015(11) 0.0001(12) -0.0029(11)
O6 0.048(3) 0.146(4) 0.0373(12) -0.0061(16) -0.0006(16) -0.0094(18)
N1 0.047(3) 0.073(3) 0.0601(18) 0.0040(14) -0.005(2) -0.0080(13)
C4 0.055(4) 0.088(5) 0.139(5) 0.003(4) 0.019(4) 0.003(3)
C5 0.110(8) 0.126(8) 0.245(11) 0.087(8) -0.036(9) -0.006(5)

loop_
_atom_type_symbol
_atom_type_description
_atom_type_scat_dispersion_real
_atom_type_scat_dispersion_imag
_atom_type_scat_source
C C -0.0001 0.0005 'International Tables Vol C Tables 4.2.6.8 and 6.1.1.4'
H H 0.0000 0.0000 'International Tables Vol C Tables 4.2.6.8 and 6.1.1.4'
N N 0.0006 0.0010 'International Tables Vol C Tables 4.2.6.8 and 6.1.1.4'
O O 0.0018 0.0018 'International Tables Vol C Tables 4.2.6.8 and 6.1.1.4'
K K 0.0805 0.0845 'International Tables Vol C Tables 4.2.6.8 and 6.1.1.4'
Cr Cr 0.1612 0.2219 'International Tables Vol C Tables 4.2.6.8 and 6.1.1.4'

loop_
_geom_angle_atom_site_label_1
_geom_angle_atom_site_label_2
_geom_angle_atom_site_label_3
_geom_angle
_geom_angle_site_symmetry_1
_geom_angle_site_symmetry_3
_geom_angle_publ_flag
O5 Cr1 O5 180.0(2) 3_666 . ?
O5 Cr1 O1 91.12(12) 3_666 . ?
O5 Cr1 O1 88.88(13) . . ?
O5 Cr1 O1 88.88(13) 3_666 3_666 ?
O5 Cr1 O1 91.12(12) . 3_666 ?
O1 Cr1 O1 180.00(10) . 3_666 ?
O5 Cr1 O3 91.28(12) 3_666 . ?
O5 Cr1 O3 88.72(12) . . ?
O1 Cr1 O3 91.04(11) . . ?
O1 Cr1 O3 88.96(11) 3_666 . ?
O5 Cr1 O3 88.72(12) 3_666 3_666 ?
O5 Cr1 O3 91.28(12) . 3_666 ?
O1 Cr1 O3 88.96(11) . 3_666 ?
O1 Cr1 O3 91.04(11) 3_666 3_666 ?
O3 Cr1 O3 180.0 . 3_666 ?
O6 K1 O6 180.0(2) . 3_667 ?
O6 K1 O4 94.67(12) . 4_666 ?
O6 K1 O4 85.33(12) 3_667 4_666 ?
O6 K1 O4 85.33(12) . 2_556 ?
O6 K1 O4 94.67(12) 3_667 2_556 ?
O4 K1 O4 180.0 4_666 2_556 ?
O6 K1 O2 93.11(11) . 4_566 ?
O6 K1 O2 86.89(11) 3_667 4_566 ?
O4 K1 O2 81.03(14) 4_666 4_566 ?
O4 K1 O2 98.97(14) 2_556 4_566 ?
O6 K1 O2 86.89(11) . 2_656 ?
O6 K1 O2 93.11(11) 3_667 2_656 ?
O4 K1 O2 98.97(14) 4_666 2_656 ?
O4 K1 O2 81.03(14) 2_556 2_656 ?
O2 K1 O2 180.0 4_566 2_656 ?
O6 K1 C3 160.79(12) . 3_667 ?
O6 K1 C3 19.21(12) 3_667 3_667 ?
O4 K1 C3 74.43(11) 4_666 3_667 ?
O4 K1 C3 105.57(11) 2_556 3_667 ?
O2 K1 C3 100.56(10) 4_566 3_667 ?
O2 K1 C3 79.44(10) 2_656 3_667 ?
O6 K1 C3 19.21(12) . . ?
O6 K1 C3 160.79(12) 3_667 . ?
O4 K1 C3 105.57(11) 4_666 . ?
O4 K1 C3 74.43(11) 2_556 . ?
O2 K1 C3 79.44(10) 4_566 . ?
O2 K1 C3 100.56(10) 2_656 . ?
C3 K1 C3 180.00(16) 3_667 . ?
O6 K1 C2 87.14(12) . 4_666 ?
O6 K1 C2 92.86(12) 3_667 4_666 ?
O4 K1 C2 17.85(11) 4_666 4_666 ?
O4 K1 C2 162.15(12) 2_556 4_666 ?
O2 K1 C2 65.28(13) 4_566 4_666 ?
O2 K1 C2 114.72(13) 2_656 4_666 ?
C3 K1 C2 86.40(11) 3_667 4_666 ?
C3 K1 C2 93.60(11) . 4_666 ?
O6 K1 C2 92.86(12) . 2_556 ?
O6 K1 C2 87.14(12) 3_667 2_556 ?
O4 K1 C2 162.15(12) 4_666 2_556 ?
O4 K1 C2 17.85(11) 2_556 2_556 ?
O2 K1 C2 114.72(13) 4_566 2_556 ?
O2 K1 C2 65.28(13) 2_656 2_556 ?
C3 K1 C2 93.60(11) 3_667 2_556 ?
C3 K1 C2 86.40(11) . 2_556 ?
C2 K1 C2 180.0 4_666 2_556 ?
O6 K1 C1 109.61(11) . 4_566 ?
O6 K1 C1 70.39(11) 3_667 4_566 ?
O4 K1 C1 86.92(14) 4_666 4_566 ?
O4 K1 C1 93.08(15) 2_556 4_566 ?
O2 K1 C1 17.91(8) 4_566 4_566 ?
O2 K1 C1 162.09(8) 2_656 4_566 ?
C3 K1 C1 85.96(11) 3_667 4_566 ?
C3 K1 C1 94.03(11) . 4_566 ?
C2 K1 C1 74.27(13) 4_666 4_566 ?
C2 K1 C1 105.73(13) 2_556 4_566 ?
O6 K1 C1 70.39(11) . 2_656 ?
O6 K1 C1 109.61(11) 3_667 2_656 ?
O4 K1 C1 93.08(15) 4_666 2_656 ?
O4 K1 C1 86.92(14) 2_556 2_656 ?
O2 K1 C1 162.09(8) 4_566 2_656 ?
O2 K1 C1 17.91(8) 2_656 2_656 ?
C3 K1 C1 94.04(11) 3_667 2_656 ?
C3 K1 C1 85.97(11) . 2_656 ?
C2 K1 C1 105.73(13) 4_666 2_656 ?
C2 K1 C1 74.27(13) 2_556 2_656 ?
C1 K1 C1 180.0 4_566 2_656 ?
O2 C1 O1 125.3(4) . . ?
O2 C1 K1 43.0(2) . 2_646 ?
O1 C1 K1 163.0(3) . 2_646 ?
O2 C1 H1 117.4 . . ?
O1 C1 H1 117.4 . . ?
K1 C1 H1 75.9 2_646 . ?
O4 C2 O3 124.2(5) . . ?
O4 C2 K1 42.4(3) . 2_546 ?
O3 C2 K1 163.8(4) . 2_546 ?
O4 C2 H2 117.9 . . ?
O3 C2 H2 117.9 . . ?
K1 C2 H2 76.3 2_546 . ?
O6 C3 O5 125.4(4) . . ?
O6 C3 K1 47.10(19) . . ?
O5 C3 K1 172.5(3) . . ?
O6 C3 H3 117.3 . . ?
O5 C3 H3 117.3 . . ?
K1 C3 H3 70.2 . . ?
C1 O1 Cr1 127.9(2) . . ?
C1 O2 K1 119.1(3) . 2_646 ?
C2 O3 Cr1 127.3(3) . . ?
C2 O4 K1 119.7(3) . 2_546 ?
C3 O5 Cr1 127.1(3) . . ?
C3 O6 K1 113.7(3) . . ?
C4 N1 H1A 109.5 . . ?
C4 N1 H1B 109.5 . . ?
H1A N1 H1B 109.5 . . ?
C4 N1 H1C 109.5 . . ?
H1A N1 H1C 109.5 . . ?
H1B N1 H1C 109.5 . . ?
C5 C4 N1 111.5(7) . . ?
C5 C4 H4A 109.3 . . ?
N1 C4 H4A 109.3 . . ?
C5 C4 H4B 109.3 . . ?
N1 C4 H4B 109.3 . . ?
H4A C4 H4B 108.0 . . ?
C4 C5 H5A 109.5 . . ?
C4 C5 H5B 109.5 . . ?
H5A C5 H5B 109.5 . . ?
C4 C5 H5C 109.5 . . ?
H5A C5 H5C 109.5 . . ?
H5B C5 H5C 109.5 . . ?

loop_
_geom_bond_atom_site_label_1
_geom_bond_atom_site_label_2
_geom_bond_distance
_geom_bond_site_symmetry_2
_geom_bond_publ_flag
Cr1 O5 1.969(3) 3_666 ?
Cr1 O5 1.969(3) . ?
Cr1 O1 1.970(2) . ?
Cr1 O1 1.970(2) 3_666 ?
Cr1 O3 1.971(3) . ?
Cr1 O3 1.971(3) 3_666 ?
K1 O6 2.695(2) . ?
K1 O6 2.695(2) 3_667 ?
K1 O4 2.703(4) 4_666 ?
K1 O4 2.703(4) 2_556 ?
K1 O2 2.720(3) 4_566 ?
K1 O2 2.720(3) 2_656 ?
K1 C3 3.369(3) 3_667 ?
K1 C3 3.369(3) . ?
K1 C2 3.480(5) 4_666 ?
K1 C2 3.480(5) 2_556 ?
K1 C1 3.485(5) 4_566 ?
K1 C1 3.485(5) 2_656 ?
C1 O2 1.227(5) . ?
C1 O1 1.270(5) . ?
C1 H1 0.9300 . ?
C2 O4 1.229(5) . ?
C2 O3 1.259(5) . ?
C2 H2 0.9300 . ?
C3 O6 1.210(6) . ?
C3 O5 1.272(4) . ?
C3 H3 0.9300 . ?
N1 C4 1.500(9) . ?
N1 H1A 0.8900 . ?
N1 H1B 0.8900 . ?
N1 H1C 0.8900 . ?
C4 C5 1.366(12) . ?
C4 H4A 0.9700 . ?
C4 H4B 0.9700 . ?
C5 H5A 0.9600 . ?
C5 H5B 0.9600 . ?
C5 H5C 0.9600 . ?
